data_4321864
loop_
_publ_author_name
Vidyavathy
'K. Vidyasagar'

_publ_section_title
;
 Hydrothermal Synthesis and Characterization of Novel One-Dimensional
 Tellurites of Molybdenum(VI), A4Mo6TeO22.2H2O (A = NH4, Rb)
;
_journal_name_full 'Inorganic Chemistry'
_journal_page_first 1394
_journal_page_last 1400
_journal_paper_doi 10.1021/ic980957r
_journal_volume 38
_journal_year 1999
_chemical_formula_sum 'H4 Mo6 O24 Rb4 Te'
_chemical_formula_weight 1433.15
_chemical_name_systematic
; 
 ? 
;
_space_group_IT_number 15
_symmetry_cell_setting monoclinic
_symmetry_space_group_name_Hall '-C 2yc'
_symmetry_space_group_name_H-M 'C 1 2/c 1'
_atom_sites_solution_hydrogens geom
_atom_sites_solution_primary direct
_atom_sites_solution_secondary difmap
_audit_creation_method SHELXL
_cell_angle_alpha 90.00
_cell_angle_beta 119.68(3)
_cell_angle_gamma 90.00
_cell_formula_units_Z 4
_cell_length_a 21.410(5)
_cell_length_b 7.757(2)
_cell_length_c 15.507(7)
_cell_measurement_reflns_used 25
_cell_measurement_temperature 293(2)
_cell_measurement_theta_max 15
_cell_measurement_theta_min 10
_cell_volume 2237.5(14)
_computing_cell_refinement 'CAD4 Programs'
_computing_data_collection 'CAD4 Programs'
_computing_data_reduction Molen
_computing_molecular_graphics ORTEP92
_computing_publication_material SHELXL-93
_computing_structure_refinement 'SHELXL-93 (Sheldrick, 1993)'
_computing_structure_solution 'SHELXS-86 (Sheldrick, 1990)'
_diffrn_ambient_temperature 293(2)
_diffrn_measurement_device 'CAD4 Diffractometer'
_diffrn_measurement_method 'Omega Twotheta'
_diffrn_radiation_monochromator graphite
_diffrn_radiation_source 'fine-focus sealed tube'
_diffrn_radiation_type MoK\a
_diffrn_radiation_wavelength 0.71073
_diffrn_reflns_av_R_equivalents 0.0398
_diffrn_reflns_av_sigmaI/netI 0.0721
_diffrn_reflns_limit_h_max 25
_diffrn_reflns_limit_h_min 0
_diffrn_reflns_limit_k_max 9
_diffrn_reflns_limit_k_min 0
_diffrn_reflns_limit_l_max 16
_diffrn_reflns_limit_l_min -18
_diffrn_reflns_number 2028
_diffrn_reflns_theta_max 24.99
_diffrn_reflns_theta_min 2.19
_diffrn_standards_decay_% 2
_diffrn_standards_interval_time '1 hour'
_diffrn_standards_number 2
_exptl_absorpt_coefficient_mu 13.291
_exptl_absorpt_correction_T_max 0.99
_exptl_absorpt_correction_T_min 0.90
_exptl_absorpt_correction_type empirical
_exptl_crystal_colour colorless
_exptl_crystal_density_diffrn 4.255
_exptl_crystal_description 'Transparent needle-like crystals'
_exptl_crystal_F_000 2592
_exptl_crystal_size_max 0.225
_exptl_crystal_size_mid 0.025
_exptl_crystal_size_min 0.025
_refine_diff_density_max 1.696
_refine_diff_density_min -1.548
_refine_diff_density_rms 0.371
_refine_ls_extinction_method none
_refine_ls_goodness_of_fit_all 1.158
_refine_ls_goodness_of_fit_obs 1.124
_refine_ls_matrix_type full
_refine_ls_number_parameters 139
_refine_ls_number_reflns 1971
_refine_ls_number_restraints 0
_refine_ls_restrained_S_all 1.160
_refine_ls_restrained_S_obs 1.124
_refine_ls_R_factor_all 0.0854
_refine_ls_R_factor_obs 0.0496
_refine_ls_shift/esd_max 0.000
_refine_ls_shift/esd_mean 0.000
_refine_ls_structure_factor_coef Fsqd
_refine_ls_weighting_details 'w=1/[\s^2^(Fo^2^)+(0.0260P)^2^+109.7457P] where P=(Fo^2^+2Fc^2^)/3'
_refine_ls_weighting_scheme calc
_refine_ls_wR_factor_all 0.1132
_refine_ls_wR_factor_obs 0.0926
_reflns_number_observed 1443
_reflns_number_total 1972
_reflns_observed_criterion >2sigma(I)
_cod_data_source_file ic980957r_2.cif
_cod_data_source_block Rb4Mo6TeO22.2H2O
_cod_depositor_comments
;
The following automatic conversions were performed:

'_refine_ls_weighting_scheme' value 'calc
w=1/[\s^2^(Fo^2^)+(0.0260P)^2^+109.7457P] where P=(Fo^2^+2Fc^2^)/3'
was changed to 'calc'. New tag '_refine_ls_weighting_details' was
created. The value of the new tag was set to
'w=1/[\s^2^(Fo^2^)+(0.0260P)^2^+109.7457P] where P=(Fo^2^+2Fc^2^)/3'.

Automatic conversion script
Id: cif_fix_values 3143 2015-03-26 13:38:13Z robertas 
;
_cod_original_cell_volume 2237.4(12)
_cod_database_code 4321864

loop_
_symmetry_equiv_pos_as_xyz
'x, y, z'
'-x, y, -z+1/2'
'x+1/2, y+1/2, z'
'-x+1/2, y+1/2, -z+1/2'
'-x, -y, -z'
'x, -y, z-1/2'
'-x+1/2, -y+1/2, -z'
'x+1/2, -y+1/2, z-1/2'

loop_
_atom_site_aniso_label
_atom_site_aniso_U_11
_atom_site_aniso_U_22
_atom_site_aniso_U_33
_atom_site_aniso_U_23
_atom_site_aniso_U_13
_atom_site_aniso_U_12
Te1 0.0116(7) 0.0116(8) 0.0081(7) 0.000 0.0045(6) 0.000
Mo1 0.0099(6) 0.0091(7) 0.0080(7) -0.0007(6) 0.0060(6) 0.0003(5)
Mo2 0.0099(6) 0.0157(7) 0.0076(6) 0.0013(6) 0.0053(5) -0.0012(6)
Mo3 0.0088(6) 0.0141(7) 0.0088(7) 0.0020(6) 0.0051(5) 0.0005(6)
O2 0.015(6) 0.013(6) 0.010(5) -0.007(5) 0.009(5) -0.004(5)
O5 0.013(5) 0.007(6) 0.023(6) -0.002(5) 0.006(5) -0.003(5)
O7 0.019(6) 0.023(7) 0.011(6) -0.003(5) 0.009(5) 0.001(5)
O8 0.009(5) 0.020(6) 0.004(5) 0.001(5) -0.002(4) 0.006(5)
O9 0.024(6) 0.022(6) 0.018(6) -0.002(5) 0.014(5) -0.004(5)
O10 0.015(6) 0.024(6) 0.016(6) -0.005(5) 0.013(5) -0.002(5)
O11 0.015(5) 0.013(6) 0.011(5) -0.004(5) 0.009(5) -0.008(5)
O12 0.036(8) 0.029(8) 0.033(8) 0.013(6) 0.016(7) -0.005(6)
Rb1 0.0218(8) 0.0221(9) 0.0227(9) 0.0001(8) 0.0133(8) 0.0000(7)
Rb2 0.0288(9) 0.0247(10) 0.0224(9) -0.0004(8) 0.0158(8) -0.0001(8)

loop_
_atom_site_label
_atom_site_type_symbol
_atom_site_fract_x
_atom_site_fract_y
_atom_site_fract_z
_atom_site_U_iso_or_equiv
_atom_site_thermal_displace_type
_atom_site_occupancy
_atom_site_calc_flag
_atom_site_refinement_flags
_atom_site_disorder_group
Te1 Te 0.5000 0.3763(2) 0.2500 0.0106(3) Uani 1 d S .
Mo1 Mo 0.49331(7) 0.2786(2) 0.47628(9) 0.0083(3) Uani 1 d . .
Mo2 Mo 0.13864(7) 0.0377(2) 0.17986(9) 0.0107(3) Uani 1 d . .
Mo3 Mo 0.35883(7) 0.4338(2) 0.02568(10) 0.0103(3) Uani 1 d . .
O1 O 0.4319(5) 0.4690(13) 0.4758(7) 0.008(2) Uiso 1 d . .
O2 O 0.0457(5) 0.2449(13) 0.1057(7) 0.011(2) Uani 1 d . .
O3 O 0.4433(5) 0.2355(13) 0.0668(7) 0.010(2) Uiso 1 d . .
O4 O 0.4376(5) 0.4034(13) 0.3225(7) 0.012(2) Uiso 1 d . .
O5 O 0.4322(5) 0.1119(14) 0.4336(8) 0.015(2) Uani 1 d . .
O6 O 0.2979(6) 0.3798(15) 0.2802(8) 0.019(3) Uiso 1 d . .
O7 O 0.1662(6) 0.1691(14) 0.2800(8) 0.017(3) Uani 1 d . .
O8 O 0.1744(5) 0.1628(14) 0.1036(7) 0.013(2) Uani 1 d . .
O9 O 0.3194(6) 0.2954(15) 0.0722(8) 0.020(3) Uani 1 d . .
O10 O 0.3055(5) 0.3875(15) 0.4915(8) 0.016(2) Uani 1 d . .
O11 O 0.0652(5) 0.0322(14) 0.3439(7) 0.012(2) Uani 1 d . .
O12 O 0.0780(7) 0.4047(17) 0.3527(9) 0.033(3) Uani 1 d . .
Rb1 Rb 0.30260(9) 0.0243(2) 0.44321(12) 0.0212(4) Uani 1 d . .
Rb2 Rb 0.33441(9) 0.0385(2) 0.22248(12) 0.0239(4) Uani 1 d . .

loop_
_atom_type_symbol
_atom_type_description
_atom_type_scat_dispersion_real
_atom_type_scat_dispersion_imag
_atom_type_scat_source
Te Te -0.5308 1.6751 'International Tables Vol C Tables 4.2.6.8 and 6.1.1.4'
Mo Mo -1.6832 0.6857 'International Tables Vol C Tables 4.2.6.8 and 6.1.1.4'
O O 0.0106 0.0060 'International Tables Vol C Tables 4.2.6.8 and 6.1.1.4'
Rb Rb -0.9393 2.9676 'International Tables Vol C Tables 4.2.6.8 and 6.1.1.4'
H H 0.0000 0.0000 'International Tables Vol C Tables 4.2.6.8 and 6.1.1.4'

loop_
_geom_angle_atom_site_label_1
_geom_angle_atom_site_label_2
_geom_angle_atom_site_label_3
_geom_angle
_geom_angle_site_symmetry_1
_geom_angle_site_symmetry_3
_geom_angle_publ_flag
O11 Te1 O11 99.7(7) 3 4 ?
O11 Te1 O4 86.9(4) 3 . ?
O11 Te1 O4 85.8(4) 4 . ?
O11 Te1 O4 85.8(4) 3 2_655 ?
O11 Te1 O4 86.9(4) 4 2_655 ?
O4 Te1 O4 168.7(6) . 2_655 ?
O11 Te1 Rb2 137.5(3) 3 . ?
O11 Te1 Rb2 93.3(3) 4 . ?
O4 Te1 Rb2 53.7(3) . . ?
O4 Te1 Rb2 135.5(3) 2_655 . ?
O11 Te1 Rb2 93.3(3) 3 2_655 ?
O11 Te1 Rb2 137.5(3) 4 2_655 ?
O4 Te1 Rb2 135.5(3) . 2_655 ?
O4 Te1 Rb2 53.7(3) 2_655 2_655 ?
Rb2 Te1 Rb2 104.02(6) . 2_655 ?
O5 Mo1 O2 107.1(5) . 8_556 ?
O5 Mo1 O3 106.6(5) . 2_655 ?
O2 Mo1 O3 103.3(4) 8_556 2_655 ?
O5 Mo1 O1 100.5(4) . . ?
O2 Mo1 O1 97.4(4) 8_556 . ?
O3 Mo1 O1 138.9(4) 2_655 . ?
O5 Mo1 O4 90.7(4) . . ?
O2 Mo1 O4 160.6(4) 8_556 . ?
O3 Mo1 O4 78.1(4) 2_655 . ?
O1 Mo1 O4 71.2(4) . . ?
O5 Mo1 O1 173.9(4) . 5_666 ?
O2 Mo1 O1 77.3(4) 8_556 5_666 ?
O3 Mo1 O1 76.0(4) 2_655 5_666 ?
O1 Mo1 O1 74.5(4) . 5_666 ?
O4 Mo1 O1 84.3(3) . 5_666 ?
O5 Mo1 Rb2 35.9(4) . . ?
O2 Mo1 Rb2 142.6(3) 8_556 . ?
O3 Mo1 Rb2 88.8(3) 2_655 . ?
O1 Mo1 Rb2 95.7(3) . . ?
O4 Mo1 Rb2 56.1(3) . . ?
O1 Mo1 Rb2 140.0(2) 5_666 . ?
O5 Mo1 Rb1 28.3(4) . . ?
O2 Mo1 Rb1 96.8(3) 8_556 . ?
O3 Mo1 Rb1 134.8(3) 2_655 . ?
O1 Mo1 Rb1 75.7(3) . . ?
O4 Mo1 Rb1 95.5(3) . . ?
O1 Mo1 Rb1 148.5(2) 5_666 . ?
Rb2 Mo1 Rb1 53.27(4) . . ?
O7 Mo2 O6 104.2(5) . 4_545 ?
O7 Mo2 O4 104.5(5) . 4_545 ?
O6 Mo2 O4 97.8(5) 4_545 4_545 ?
O7 Mo2 O8 101.1(5) . . ?
O6 Mo2 O8 95.5(5) 4_545 . ?
O4 Mo2 O8 147.3(4) 4_545 . ?
O7 Mo2 O1 153.1(5) . 4_545 ?
O6 Mo2 O1 102.5(5) 4_545 4_545 ?
O4 Mo2 O1 74.4(4) 4_545 4_545 ?
O8 Mo2 O1 73.5(4) . 4_545 ?
O7 Mo2 O2 82.2(4) . . ?
O6 Mo2 O2 173.4(4) 4_545 . ?
O4 Mo2 O2 81.8(4) 4_545 . ?
O8 Mo2 O2 81.7(4) . . ?
O1 Mo2 O2 71.0(3) 4_545 . ?
O7 Mo2 Rb1 47.6(4) . . ?
O6 Mo2 Rb1 56.6(4) 4_545 . ?
O4 Mo2 Rb1 109.0(3) 4_545 . ?
O8 Mo2 Rb1 103.3(3) . . ?
O1 Mo2 Rb1 158.9(3) 4_545 . ?
O2 Mo2 Rb1 129.8(2) . . ?
O7 Mo2 Rb2 89.2(4) . . ?
O6 Mo2 Rb2 48.9(4) 4_545 . ?
O4 Mo2 Rb2 146.6(3) 4_545 . ?
O8 Mo2 Rb2 52.6(3) . . ?
O1 Mo2 Rb2 106.5(3) 4_545 . ?
O2 Mo2 Rb2 130.9(2) . . ?
Rb1 Mo2 Rb2 58.81(5) . . ?
O7 Mo2 Rb2 107.9(4) . 4_545 ?
O6 Mo2 Rb2 40.9(4) 4_545 4_545 ?
O4 Mo2 Rb2 57.1(3) 4_545 4_545 ?
O8 Mo2 Rb2 131.9(3) . 4_545 ?
O1 Mo2 Rb2 94.1(3) 4_545 4_545 ?
O2 Mo2 Rb2 138.8(2) . 4_545 ?
Rb1 Mo2 Rb2 72.21(4) . 4_545 ?
Rb2 Mo2 Rb2 89.78(5) . 4_545 ?
O7 Mo2 Rb2 34.3(4) . 4 ?
O6 Mo2 Rb2 127.3(4) 4_545 4 ?
O4 Mo2 Rb2 118.9(3) 4_545 4 ?
O8 Mo2 Rb2 74.2(3) . 4 ?
O1 Mo2 Rb2 122.1(3) 4_545 4 ?
O2 Mo2 Rb2 57.8(2) . 4 ?
Rb1 Mo2 Rb2 75.32(4) . 4 ?
Rb2 Mo2 Rb2 89.60(5) . 4 ?
Rb2 Mo2 Rb2 142.23(6) 4_545 4 ?
O10 Mo3 O9 104.2(5) 6_565 . ?
O10 Mo3 O8 98.5(5) 6_565 7 ?
O9 Mo3 O8 100.9(5) . 7 ?
O10 Mo3 O11 95.0(5) 6_565 4 ?
O9 Mo3 O11 97.7(5) . 4 ?
O8 Mo3 O11 153.5(4) 7 4 ?
O10 Mo3 O1 95.5(4) 6_565 6_565 ?
O9 Mo3 O1 160.3(5) . 6_565 ?
O8 Mo3 O1 74.1(4) 7 6_565 ?
O11 Mo3 O1 82.0(4) 4 6_565 ?
O10 Mo3 O3 168.6(4) 6_565 . ?
O9 Mo3 O3 86.9(5) . . ?
O8 Mo3 O3 81.7(4) 7 . ?
O11 Mo3 O3 80.5(4) 4 . ?
O1 Mo3 O3 73.5(4) 6_565 . ?
O10 Mo3 Rb1 127.5(4) 6_565 6 ?
O9 Mo3 Rb1 54.2(4) . 6 ?
O8 Mo3 Rb1 52.1(3) 7 6 ?
O11 Mo3 Rb1 131.4(3) 4 6 ?
O1 Mo3 Rb1 111.6(3) 6_565 6 ?
O3 Mo3 Rb1 61.3(3) . 6 ?
O10 Mo3 Rb1 51.3(3) 6_565 4 ?
O9 Mo3 Rb1 52.9(4) . 4 ?
O8 Mo3 Rb1 108.4(3) 7 4 ?
O11 Mo3 Rb1 97.9(3) 4 4 ?
O1 Mo3 Rb1 146.8(3) 6_565 4 ?
O3 Mo3 Rb1 139.4(3) . 4 ?
Rb1 Mo3 Rb1 93.42(5) 6 4 ?
O10 Mo3 Rb2 56.4(4) 6_565 7 ?
O9 Mo3 Rb2 87.1(4) . 7 ?
O8 Mo3 Rb2 49.3(3) 7 7 ?
O11 Mo3 Rb2 151.2(3) 4 7 ?
O1 Mo3 Rb2 102.7(3) 6_565 7 ?
O3 Mo3 Rb2 128.2(3) . 7 ?
Rb1 Mo3 Rb2 73.82(5) 6 7 ?
Rb1 Mo3 Rb2 62.67(5) 4 7 ?
Mo1 O1 Mo2 106.3(4) . 4 ?
Mo1 O1 Mo3 147.7(5) . 6_566 ?
Mo2 O1 Mo3 94.7(4) 4 6_566 ?
Mo1 O1 Mo1 105.5(4) . 5_666 ?
Mo2 O1 Mo1 97.6(4) 4 5_666 ?
Mo3 O1 Mo1 95.4(4) 6_566 5_666 ?
Mo1 O2 Mo2 113.0(5) 8_455 . ?
Mo1 O2 Rb2 138.9(5) 8_455 4 ?
Mo2 O2 Rb2 87.0(3) . 4 ?
Mo1 O3 Mo3 114.8(5) 2_655 . ?
Mo1 O3 Rb1 121.9(4) 2_655 6 ?
Mo3 O3 Rb1 83.0(3) . 6 ?
Mo2 O4 Te1 142.1(5) 4 . ?
Mo2 O4 Mo1 104.4(4) 4 . ?
Te1 O4 Mo1 111.6(4) . . ?
Mo2 O4 Rb2 95.0(3) 4 . ?
Te1 O4 Rb2 96.4(3) . . ?
Mo1 O4 Rb2 90.5(3) . . ?
Mo1 O5 Rb1 135.5(5) . . ?
Mo1 O5 Rb2 124.0(5) . . ?
Rb1 O5 Rb2 80.9(3) . . ?
Mo2 O6 Rb2 117.5(5) 4 . ?
Mo2 O6 Rb2 106.3(5) 4 4 ?
Rb2 O6 Rb2 136.1(4) . 4 ?
Mo2 O6 Rb1 97.4(5) 4 4 ?
Rb2 O6 Rb1 96.8(3) . 4 ?
Rb2 O6 Rb1 74.2(2) 4 4 ?
Mo2 O7 Rb2 126.1(5) . 4 ?
Mo2 O7 Rb1 107.5(5) . . ?
Rb2 O7 Rb1 112.6(4) 4 . ?
Mo3 O8 Mo2 112.6(5) 7 . ?
Mo3 O8 Rb1 97.6(4) 7 4 ?
Mo2 O8 Rb1 140.5(5) . 4 ?
Mo3 O8 Rb2 103.1(4) 7 . ?
Mo2 O8 Rb2 97.6(4) . . ?
Rb1 O8 Rb2 99.7(3) 4 . ?
Mo3 O9 Rb2 149.5(6) . . ?
Mo3 O9 Rb1 100.4(5) . 4 ?
Rb2 O9 Rb1 101.9(3) . 4 ?
Mo3 O9 Rb1 98.8(4) . 6 ?
Rb2 O9 Rb1 84.4(3) . 6 ?
Rb1 O9 Rb1 126.2(4) 4 6 ?
Mo3 O10 Rb1 142.5(5) 6_566 . ?
Mo3 O10 Rb1 102.6(4) 6_566 7_556 ?
Rb1 O10 Rb1 112.5(3) . 7_556 ?
Mo3 O10 Rb2 98.9(5) 6_566 4 ?
Rb1 O10 Rb2 100.8(3) . 4 ?
Rb1 O10 Rb2 78.4(2) 7_556 4 ?
Te1 O11 Mo3 117.1(5) 3_445 4_545 ?
Rb2 O12 Rb1 88.6(3) 4 7_556 ?
O10 Rb1 O5 83.6(3) . . ?
O10 Rb1 O12 69.4(3) . 7_556 ?
O5 Rb1 O12 71.0(3) . 7_556 ?
O10 Rb1 O7 74.9(3) . . ?
O5 Rb1 O7 115.1(3) . . ?
O12 Rb1 O7 143.0(3) 7_556 . ?
O10 Rb1 O8 169.6(3) . 4_545 ?
O5 Rb1 O8 86.1(3) . 4_545 ?
O12 Rb1 O8 105.9(3) 7_556 4_545 ?
O7 Rb1 O8 110.9(3) . 4_545 ?
O10 Rb1 O10 67.5(3) . 7_556 ?
O5 Rb1 O10 149.8(3) . 7_556 ?
O12 Rb1 O10 89.9(3) 7_556 7_556 ?
O7 Rb1 O10 67.0(3) . 7_556 ?
O8 Rb1 O10 122.5(3) 4_545 7_556 ?
O10 Rb1 O9 119.3(3) . 4_545 ?
O5 Rb1 O9 157.1(3) . 4_545 ?
O12 Rb1 O9 116.1(3) 7_556 4_545 ?
O7 Rb1 O9 73.3(3) . 4_545 ?
O8 Rb1 O9 71.1(3) 4_545 4_545 ?
O10 Rb1 O9 52.7(3) 7_556 4_545 ?
O10 Rb1 O9 129.0(3) . 6_556 ?
O5 Rb1 O9 114.1(3) . 6_556 ?
O12 Rb1 O9 72.3(3) 7_556 6_556 ?
O7 Rb1 O9 127.1(3) . 6_556 ?
O8 Rb1 O9 55.0(3) 4_545 6_556 ?
O10 Rb1 O9 80.1(3) 7_556 6_556 ?
O9 Rb1 O9 53.8(4) 4_545 6_556 ?
O10 Rb1 O6 121.9(3) . 4_545 ?
O5 Rb1 O6 99.8(3) . 4_545 ?
O12 Rb1 O6 165.3(3) 7_556 4_545 ?
O7 Rb1 O6 50.9(3) . 4_545 ?
O8 Rb1 O6 61.3(3) 4_545 4_545 ?
O10 Rb1 O6 102.9(3) 7_556 4_545 ?
O9 Rb1 O6 68.2(3) 4_545 4_545 ?
O9 Rb1 O6 102.5(3) 6_556 4_545 ?
O10 Rb1 O3 122.7(3) . 6_556 ?
O5 Rb1 O3 63.9(3) . 6_556 ?
O12 Rb1 O3 56.2(3) 7_556 6_556 ?
O7 Rb1 O3 160.7(3) . 6_556 ?
O8 Rb1 O3 50.4(3) 4_545 6_556 ?
O10 Rb1 O3 124.6(3) 7_556 6_556 ?
O9 Rb1 O3 100.8(3) 4_545 6_556 ?
O9 Rb1 O3 50.2(3) 6_556 6_556 ?
O6 Rb1 O3 109.8(3) 4_545 6_556 ?
O10 Rb1 Mo3 149.8(2) . 6_556 ?
O5 Rb1 Mo3 94.9(2) . 6_556 ?
O12 Rb1 Mo3 81.5(3) 7_556 6_556 ?
O7 Rb1 Mo3 131.2(2) . 6_556 ?
O8 Rb1 Mo3 30.3(2) 4_545 6_556 ?
O10 Rb1 Mo3 105.6(2) 7_556 6_556 ?
O9 Rb1 Mo3 66.3(2) 4_545 6_556 ?
O9 Rb1 Mo3 27.0(2) 6_556 6_556 ?
O6 Rb1 Mo3 88.2(2) 4_545 6_556 ?
O3 Rb1 Mo3 35.7(2) 6_556 6_556 ?
O10 Rb1 Mo3 92.9(2) . 4_545 ?
O5 Rb1 Mo3 175.3(2) . 4_545 ?
O12 Rb1 Mo3 104.9(2) 7_556 4_545 ?
O7 Rb1 Mo3 66.8(2) . 4_545 ?
O8 Rb1 Mo3 97.3(2) 4_545 4_545 ?
O10 Rb1 Mo3 26.1(2) 7_556 4_545 ?
O9 Rb1 Mo3 26.7(2) 4_545 4_545 ?
O9 Rb1 Mo3 65.8(2) 6_556 4_545 ?
O6 Rb1 Mo3 84.7(2) 4_545 4_545 ?
O3 Rb1 Mo3 115.9(2) 6_556 4_545 ?
Mo3 Rb1 Mo3 86.58(5) 6_556 4_545 ?
O12 Rb2 O7 68.3(4) 4_545 4_545 ?
O12 Rb2 O5 106.0(3) 4_545 . ?
O7 Rb2 O5 101.8(3) 4_545 . ?
O12 Rb2 O9 76.1(4) 4_545 . ?
O7 Rb2 O9 131.6(3) 4_545 . ?
O5 Rb2 O9 119.1(3) . . ?
O12 Rb2 O6 139.5(4) 4_545 . ?
O7 Rb2 O6 151.7(3) 4_545 . ?
O5 Rb2 O6 69.3(3) . . ?
O9 Rb2 O6 72.5(3) . . ?
O12 Rb2 O6 129.7(3) 4_545 4_545 ?
O7 Rb2 O6 66.5(3) 4_545 4_545 ?
O5 Rb2 O6 103.6(3) . 4_545 ?
O9 Rb2 O6 121.3(3) . 4_545 ?
O6 Rb2 O6 89.0(2) . 4_545 ?
O12 Rb2 O8 128.4(3) 4_545 . ?
O7 Rb2 O8 107.7(3) 4_545 . ?
O5 Rb2 O8 124.3(3) . . ?
O9 Rb2 O8 70.7(3) . . ?
O6 Rb2 O8 62.3(3) . . ?
O6 Rb2 O8 51.9(3) 4_545 . ?
O12 Rb2 O10 85.1(3) 4_545 4_545 ?
O7 Rb2 O10 69.2(3) 4_545 4_545 ?
O5 Rb2 O10 162.4(3) . 4_545 ?
O9 Rb2 O10 76.3(3) . 4_545 ?
O6 Rb2 O10 111.1(3) . 4_545 ?
O6 Rb2 O10 59.1(3) 4_545 4_545 ?
O8 Rb2 O10 49.6(3) . 4_545 ?
O12 Rb2 O4 94.5(3) 4_545 . ?
O7 Rb2 O4 145.5(3) 4_545 . ?
O5 Rb2 O4 52.9(3) . . ?
O9 Rb2 O4 66.2(3) . . ?
O6 Rb2 O4 49.5(3) . . ?
O6 Rb2 O4 135.8(3) 4_545 . ?
O8 Rb2 O4 106.4(3) . . ?
O10 Rb2 O4 141.4(3) 4_545 . ?
O12 Rb2 O2 71.9(3) 4_545 4_545 ?
O7 Rb2 O2 49.6(3) 4_545 4_545 ?
O5 Rb2 O2 54.9(3) . 4_545 ?
O9 Rb2 O2 142.6(3) . 4_545 ?
O6 Rb2 O2 123.3(3) . 4_545 ?
O6 Rb2 O2 94.2(3) 4_545 4_545 ?
O8 Rb2 O2 146.1(3) . 4_545 ?
O10 Rb2 O2 118.8(3) 4_545 4_545 ?
O4 Rb2 O2 97.3(2) . 4_545 ?
O12 Rb2 Rb1 143.5(3) 4_545 . ?
O7 Rb2 Rb1 88.9(2) 4_545 . ?
O5 Rb2 Rb1 49.5(2) . . ?
O9 Rb2 Rb1 136.8(2) . . ?
O6 Rb2 Rb1 64.6(2) . . ?
O6 Rb2 Rb1 55.0(2) 4_545 . ?
O8 Rb2 Rb1 84.7(2) . . ?
O10 Rb2 Rb1 113.9(2) 4_545 . ?
O4 Rb2 Rb1 88.8(2) . . ?
O2 Rb2 Rb1 71.7(2) 4_545 . ?
O12 Rb2 Mo2 143.0(3) 4_545 . ?
O7 Rb2 Mo2 89.9(2) 4_545 . ?
O5 Rb2 Mo2 107.5(2) . . ?
O9 Rb2 Mo2 100.3(2) . . ?
O6 Rb2 Mo2 68.8(2) . . ?
O6 Rb2 Mo2 24.7(2) 4_545 . ?
O8 Rb2 Mo2 29.7(2) . . ?
O10 Rb2 Mo2 58.7(2) 4_545 . ?
O4 Rb2 Mo2 118.2(2) . . ?
O2 Rb2 Mo2 116.8(2) 4_545 . ?
Rb1 Rb2 Mo2 59.84(5) . . ?

loop_
_geom_bond_atom_site_label_1
_geom_bond_atom_site_label_2
_geom_bond_distance
_geom_bond_site_symmetry_2
_geom_bond_publ_flag
Te1 O11 1.875(10) 3 ?
Te1 O11 1.875(10) 4 ?
Te1 O4 2.139(10) . ?
Te1 O4 2.139(10) 2_655 ?
Te1 Rb2 4.256(2) . ?
Te1 Rb2 4.256(2) 2_655 ?
Mo1 O5 1.723(10) . ?
Mo1 O2 1.758(10) 8_556 ?
Mo1 O3 1.816(10) 2_655 ?
Mo1 O1 1.975(10) . ?
Mo1 O4 2.287(10) . ?
Mo1 O1 2.402(10) 5_666 ?
Mo1 Rb2 4.156(3) . ?
Mo1 Rb1 4.331(2) . ?
Mo2 O7 1.701(10) . ?
Mo2 O6 1.702(11) 4_545 ?
Mo2 O4 1.922(10) 4_545 ?
Mo2 O8 1.955(11) . ?
Mo2 O1 2.186(10) 4_545 ?
Mo2 O2 2.367(10) . ?
Mo2 Rb1 3.849(3) . ?
Mo2 Rb2 3.906(2) . ?
Mo2 Rb2 4.093(3) 4_545 ?
Mo2 Rb2 4.106(3) 4 ?
Mo3 O10 1.705(11) 6_565 ?
Mo3 O9 1.728(11) . ?
Mo3 O8 1.917(10) 7 ?
Mo3 O11 2.015(11) 4 ?
Mo3 O1 2.193(10) 6_565 ?
Mo3 O3 2.214(10) . ?
Mo3 Rb1 3.767(2) 6 ?
Mo3 Rb1 3.784(2) 4 ?
Mo3 Rb2 4.025(3) 7 ?
O1 Mo2 2.186(10) 4 ?
O1 Mo3 2.193(9) 6_566 ?
O1 Mo1 2.402(10) 5_666 ?
O2 Mo1 1.758(10) 8_455 ?
O2 Rb2 3.479(10) 4 ?
O3 Mo1 1.816(10) 2_655 ?
O3 Rb1 3.330(10) 6 ?
O4 Mo2 1.922(10) 4 ?
O4 Rb2 3.451(10) . ?
O5 Rb1 2.930(10) . ?
O5 Rb2 2.939(11) . ?
O6 Mo2 1.702(11) 4 ?
O6 Rb2 3.019(12) . ?
O6 Rb2 3.069(11) 4 ?
O6 Rb1 3.241(11) 4 ?
O7 Rb2 2.866(11) 4 ?
O7 Rb1 2.979(11) . ?
O8 Mo3 1.917(10) 7 ?
O8 Rb1 2.997(11) 4 ?
O8 Rb2 3.131(10) . ?
O9 Rb2 2.960(11) . ?
O9 Rb1 3.069(12) 4 ?
O9 Rb1 3.093(12) 6 ?
O10 Mo3 1.705(11) 6_566 ?
O10 Rb1 2.908(11) . ?
O10 Rb1 3.028(10) 7_556 ?
O10 Rb2 3.393(11) 4 ?
O11 Te1 1.875(10) 3_445 ?
O11 Mo3 2.015(11) 4_545 ?
O12 Rb2 2.849(12) 4 ?
O12 Rb1 2.973(13) 7_556 ?
Rb1 O12 2.973(13) 7_556 ?
Rb1 O8 2.997(11) 4_545 ?
Rb1 O10 3.028(10) 7_556 ?
Rb1 O9 3.069(12) 4_545 ?
Rb1 O9 3.093(12) 6_556 ?
Rb1 O6 3.241(11) 4_545 ?
Rb1 O3 3.330(10) 6_556 ?
Rb1 Mo3 3.767(2) 6_556 ?
Rb1 Mo3 3.784(2) 4_545 ?
Rb2 O12 2.849(12) 4_545 ?
Rb2 O7 2.866(11) 4_545 ?
Rb2 O6 3.069(11) 4_545 ?
Rb2 O10 3.393(11) 4_545 ?
Rb2 O2 3.479(10) 4_545 ?
